data_1540227
loop_
_publ_author_name
'Khaenko, B.V.'
'Kukol', V.V.'

_publ_section_title
;
 Real order structure of titanium carbide
;
_journal_name_full Kristallografiya
_journal_page_first 1513
_journal_page_last 1517
_journal_volume 34
_journal_year 1989
_chemical_formula_sum 'C3.75 Ti6'
_chemical_name_systematic 'Ti6 C3.75'
_space_group_IT_number 152
_symmetry_space_group_name_Hall 'P 31 2"'
_symmetry_space_group_name_H-M 'P 31 2 1'
_cell_angle_alpha 90
_cell_angle_beta 90
_cell_angle_gamma 120
_cell_formula_units_Z 1
_cell_length_a 3.06
_cell_length_b 3.06
_cell_length_c 14.91
_cell_volume 120.907
_citation_journal_id_ASTM KRISAJ
_cod_data_source_file Khaenko_KRISAJ_1989_1173.cif
_cod_data_source_block C3.75Ti6
_cod_original_cell_volume 120.9069
_cod_database_code 1540227

loop_
_symmetry_equiv_pos_as_xyz
x,y,z
-y,x-y,z+1/3
-x+y,-x,z+2/3
y,x,-z
-x,-x+y,-z+1/3
x-y,-y,-z+2/3

loop_
_atom_site_label
_atom_site_type_symbol
_atom_site_fract_x
_atom_site_fract_y
_atom_site_fract_z
_atom_site_occupancy
_atom_site_U_iso_or_equiv
Ti1 Ti 0.6667 0 0.0869 1 0.0
C1 C 0.6667 0 0.8333 1 0.0
C2 C 0.6667 0 0.3333 0.25 0.0
